data_7251548
loop_
_publ_author_name
'Churakov, Andrei V.'
'Mel'nik, Elena A.'
'Egorov, Pavel A.'
'Mikhaylov, Alexey A.'
'Tripol'skaya, Tatiana A.'
'Lev, Ovadia'
'Prikhodchenko, Petr V.'

_publ_section_title
;
 Anion-directed architectures in amine halide peroxosolvates: role of
 H2O2/H2O competition in crystal engineering
;
_journal_issue 7
_journal_name_full CrystEngComm
_journal_page_first 1225
_journal_page_last 1237
_journal_paper_doi 10.1039/D5CE01038A
_journal_volume 28
_journal_year 2026
_chemical_formula_moiety 'C2 H10 N2, 0.871(H2 O2), 0.129(H2 O), 2(Cl)'
_chemical_formula_sum 'C2 H12 Cl2 N2 O1.87'
_chemical_formula_weight 164.96
_space_group_crystal_system monoclinic
_space_group_IT_number 15
_space_group_name_Hall '-C 2yc'
_space_group_name_H-M_alt 'C 1 2/c 1'
_atom_sites_solution_hydrogens difmap
_atom_sites_solution_primary direct
_atom_sites_solution_secondary difmap
_audit_creation_method SHELXL-2019/2
_audit_update_record
;
2025-06-01 deposited with the CCDC.	2025-12-30 downloaded from the CCDC.
;
_cell_angle_alpha 90
_cell_angle_beta 98.9640(10)
_cell_angle_gamma 90
_cell_formula_units_Z 4
_cell_length_a 11.1837(4)
_cell_length_b 5.9656(2)
_cell_length_c 11.0793(4)
_cell_measurement_reflns_used 4046
_cell_measurement_temperature 100(2)
_cell_measurement_theta_max 30.507
_cell_measurement_theta_min 3.689
_cell_volume 730.15(4)
_computing_cell_refinement 'SAINT (Bruker, 2018)'
_computing_data_collection '<i>APEX3</i> (Bruker, 2018)'
_computing_data_reduction 'SAINT (Bruker, 2018)'
_computing_structure_refinement 'SHELXL-2019/2 (Sheldrick, 2019)'
_computing_structure_solution 'SHELXT (Sheldrick, 2016)'
_diffrn_ambient_temperature 100(2)
_diffrn_measured_fraction_theta_full 0.991
_diffrn_measured_fraction_theta_max 0.991
_diffrn_measurement_device_type 'Bruker D8 Venture'
_diffrn_measurement_method \w
_diffrn_radiation_type MoK\a
_diffrn_radiation_wavelength 0.71073
_diffrn_reflns_av_R_equivalents 0.0312
_diffrn_reflns_av_unetI/netI 0.0299
_diffrn_reflns_Laue_measured_fraction_full 0.991
_diffrn_reflns_Laue_measured_fraction_max 0.991
_diffrn_reflns_limit_h_max 15
_diffrn_reflns_limit_h_min -15
_diffrn_reflns_limit_k_max 8
_diffrn_reflns_limit_k_min -8
_diffrn_reflns_limit_l_max 15
_diffrn_reflns_limit_l_min -15
_diffrn_reflns_number 5774
_diffrn_reflns_point_group_measured_fraction_full 0.991
_diffrn_reflns_point_group_measured_fraction_max 0.991
_diffrn_reflns_theta_full 25.242
_diffrn_reflns_theta_max 30.506
_diffrn_reflns_theta_min 3.689
_exptl_absorpt_coefficient_mu 0.814
_exptl_absorpt_correction_T_max 0.9281
_exptl_absorpt_correction_T_min 0.7902
_exptl_absorpt_correction_type multi-scan
_exptl_absorpt_process_details 'SADABS (Bruker, 2016)'
_exptl_crystal_colour colourless
_exptl_crystal_density_diffrn 1.501
_exptl_crystal_description block
_exptl_crystal_F_000 348
_exptl_crystal_size_max 0.250
_exptl_crystal_size_mid 0.150
_exptl_crystal_size_min 0.100
_refine_diff_density_max 0.225
_refine_diff_density_min -0.272
_refine_diff_density_rms 0.058
_refine_ls_extinction_method none
_refine_ls_goodness_of_fit_ref 1.175
_refine_ls_hydrogen_treatment mixed
_refine_ls_matrix_type full
_refine_ls_number_parameters 67
_refine_ls_number_reflns 1098
_refine_ls_number_restraints 0
_refine_ls_restrained_S_all 1.175
_refine_ls_R_factor_all 0.0253
_refine_ls_R_factor_gt 0.0221
_refine_ls_shift/su_max 0.001
_refine_ls_shift/su_mean 0.000
_refine_ls_structure_factor_coef Fsqd
_refine_ls_weighting_details 'w=1/[\s^2^(Fo^2^)+(0.0130P)^2^+0.4926P] where P=(Fo^2^+2Fc^2^)/3'
_refine_ls_weighting_scheme calc
_refine_ls_wR_factor_gt 0.0581
_refine_ls_wR_factor_ref 0.0598
_reflns_Friedel_coverage 0.000
_reflns_number_gt 995
_reflns_number_total 1098
_reflns_threshold_expression 'I > 2\s(I)'
_cod_data_source_file d5ce01038a2.cif
_cod_data_source_block b
_cod_depositor_comments 'Adding full bibliography for 7251547--7251557.cif.'
_cod_original_sg_symbol_H-M 'C 2/c'
_cod_database_code 7251548
_shelx_shelxl_version_number 2019/2
_shelx_space_group_comment
;
The symmetry employed for this shelxl refinement is uniquely defined
by the following loop, which should always be used as a source of
symmetry information in preference to the above space-group names.
They are only intended as comments.
;
_shelx_estimated_absorpt_t_min 0.822
_shelx_estimated_absorpt_t_max 0.923
_publcif_funding_html
;
;

loop_
_space_group_symop_operation_xyz
'x, y, z'
'-x, y, -z+1/2'
'x+1/2, y+1/2, z'
'-x+1/2, y+1/2, -z+1/2'
'-x, -y, -z'
'x, -y, z-1/2'
'-x+1/2, -y+1/2, -z'
'x+1/2, -y+1/2, z-1/2'

loop_
_atom_site_label
_atom_site_type_symbol
_atom_site_fract_x
_atom_site_fract_y
_atom_site_fract_z
_atom_site_U_iso_or_equiv
_atom_site_adp_type
_atom_site_occupancy
_atom_site_site_symmetry_order
_atom_site_calc_flag
_atom_site_refinement_flags_posn
_atom_site_refinement_flags_adp
_atom_site_refinement_flags_occupancy
_atom_site_disorder_assembly
_atom_site_disorder_group
Cl1 Cl 0.39947(2) 0.74526(4) 0.39620(2) 0.01213(9) Uani 1 1 d . . . . .
N1 N 0.16778(8) 0.43163(15) 0.37490(8) 0.01236(18) Uani 1 1 d . . . . .
H11 H 0.1008(15) 0.460(3) 0.4084(14) 0.031(4) Uiso 1 1 d . . . . .
H12 H 0.1445(13) 0.409(3) 0.2957(14) 0.024(4) Uiso 1 1 d . . . . .
H13 H 0.2165(14) 0.552(3) 0.3830(13) 0.024(4) Uiso 1 1 d . . . . .
C1 C 0.23462(10) 0.23343(16) 0.43149(10) 0.0123(2) Uani 1 1 d . . . . .
H21 H 0.1867(14) 0.105(3) 0.4118(13) 0.023(4) Uiso 1 1 d . . . . .
H22 H 0.3082(13) 0.216(2) 0.3936(13) 0.016(4) Uiso 1 1 d . . . . .
O1 O 0.52893(11) 0.31856(18) 0.31422(14) 0.0180(4) Uani 0.871(7) 1 d . . P A 1
H1 H 0.4908(18) 0.430(4) 0.3435(16) 0.030(5) Uiso 0.871(7) 1 d . . P A 1
O2 O 0.500000 0.3063(17) 0.250000 0.026(5) Uani 0.129(7) 2 d S T P A 2
H2 H 0.436740 0.362722 0.277050 0.039 Uiso 0.129(7) 1 d R U P A 2

loop_
_atom_site_aniso_label
_atom_site_aniso_U_11
_atom_site_aniso_U_22
_atom_site_aniso_U_33
_atom_site_aniso_U_23
_atom_site_aniso_U_13
_atom_site_aniso_U_12
Cl1 0.01222(14) 0.01160(14) 0.01284(14) -0.00014(7) 0.00278(9) -0.00018(7)
N1 0.0124(4) 0.0126(4) 0.0118(4) 0.0008(3) 0.0010(3) 0.0010(3)
C1 0.0138(5) 0.0097(4) 0.0131(5) -0.0011(3) 0.0006(4) 0.0006(3)
O1 0.0225(6) 0.0161(5) 0.0138(7) -0.0010(4) -0.0021(5) 0.0047(4)
O2 0.034(9) 0.009(4) 0.041(14) 0.000 0.028(10) 0.000

loop_
_atom_type_symbol
_atom_type_description
_atom_type_scat_dispersion_real
_atom_type_scat_dispersion_imag
_atom_type_scat_source
C C 0.0033 0.0016 'International Tables Vol C Tables 4.2.6.8 and 6.1.1.4'
H H 0.0000 0.0000 'International Tables Vol C Tables 4.2.6.8 and 6.1.1.4'
Cl Cl 0.1484 0.1585 'International Tables Vol C Tables 4.2.6.8 and 6.1.1.4'
N N 0.0061 0.0033 'International Tables Vol C Tables 4.2.6.8 and 6.1.1.4'
O O 0.0106 0.0060 'International Tables Vol C Tables 4.2.6.8 and 6.1.1.4'

loop_
_geom_angle_atom_site_label_1
_geom_angle_atom_site_label_2
_geom_angle_atom_site_label_3
_geom_angle
_geom_angle_site_symmetry_1
_geom_angle_site_symmetry_3
_geom_angle_publ_flag
C1 N1 H11 111.8(11) . . ?
C1 N1 H12 110.2(10) . . ?
H11 N1 H12 107.6(14) . . ?
C1 N1 H13 109.7(10) . . ?
H11 N1 H13 109.8(13) . . ?
H12 N1 H13 107.6(13) . . ?
N1 C1 C1 109.86(10) . 7_556 ?
N1 C1 H21 108.7(9) . . ?
C1 C1 H21 111.7(9) 7_556 . ?
N1 C1 H22 107.8(8) . . ?
C1 C1 H22 111.5(9) 7_556 . ?
H21 C1 H22 107.2(12) . . ?
O1 O1 H1 101.1(12) 2_655 . ?
O1 O1 H2 46.75(13) 2_655 2_655 ?
H1 O1 H2 113.3(13) . 2_655 ?
H2 O2 H2 134.9 . 2_655 ?
H1 O2 H2 48.4(9) 2_655 2_655 ?

loop_
_geom_bond_atom_site_label_1
_geom_bond_atom_site_label_2
_geom_bond_distance
_geom_bond_site_symmetry_2
_geom_bond_publ_flag
N1 C1 1.4845(13) . ?
N1 H11 0.903(17) . ?
N1 H12 0.886(16) . ?
N1 H13 0.897(17) . ?
C1 C1 1.516(2) 7_556 ?
C1 H21 0.941(16) . ?
C1 H22 0.986(14) . ?
O1 O1 1.469(3) 2_655 ?
O1 H1 0.88(2) . ?
O1 H2 1.166(3) 2_655 ?
O2 H2 0.8774 . ?
O2 H2 0.8774 2_655 ?

loop_
_geom_hbond_atom_site_label_D
_geom_hbond_atom_site_label_H
_geom_hbond_atom_site_label_A
_geom_hbond_distance_DH
_geom_hbond_distance_HA
_geom_hbond_distance_DA
_geom_hbond_angle_DHA
_geom_hbond_site_symmetry_A
_geom_hbond_publ_flag
O1^a H1^a Cl1 0.88(2) 2.26(2) 3.1322(12) 171.7(17) . yes
O2^b H2^b Cl1 0.88 2.70 3.364(8) 133.3 . yes
N1 H13 Cl1 0.897(17) 2.334(16) 3.1749(10) 156.2(13) . yes
N1 H11 Cl1 0.903(17) 2.576(17) 3.2429(10) 131.2(13) 3_445 yes
N1 H11 Cl1 0.903(17) 2.788(16) 3.3626(10) 122.6(12) 7_566 yes
N1 H12 Cl1 0.886(16) 2.321(16) 3.1812(10) 163.6(14) 4_545 yes

loop_
_geom_torsion_atom_site_label_1
_geom_torsion_atom_site_label_2
_geom_torsion_atom_site_label_3
_geom_torsion_atom_site_label_4
_geom_torsion
_geom_torsion_site_symmetry_1
_geom_torsion_site_symmetry_2
_geom_torsion_site_symmetry_3
_geom_torsion_site_symmetry_4
_geom_torsion_publ_flag
H1 O1 O1 H1 79(2) . . 2_655 2_655 ?
